data_2221412
loop_
_publ_author_name
'Mendoza, Angel'
'Aparicio, David M.'
'Ter\'an, Joel L.'
'Gnecco, Dino'
'Ju\'arez, Jorge R.'

_publ_section_title
(1'<i>S</i>,2<i>R</i>,3<i>R</i>)-({-})-2-Hydroxy-3-morpholino-3-phenyl-<i>N</i>-(1'-phenylethyl)propionamide
_journal_coeditor_code IS2398
_journal_issue 4
_journal_name_full 'Acta Crystallographica Section E'
_journal_page_first o743
_journal_paper_doi 10.1107/S1600536809008198
_journal_volume 65
_journal_year 2009
_chemical_formula_iupac 'C21 H26 N2 O3'
_chemical_formula_moiety 'C21 H26 N2 O3'
_chemical_formula_sum 'C21 H26 N2 O3'
_chemical_formula_weight 354.44
_chemical_melting_point 431
_chemical_name_systematic
;
(1'<i>S</i>,2<i>R</i>,3<i>R</i>)-(-)-2-Hydroxy-3-morpholino-3-phenyl-
<i>N</i>-(1'-phenylethyl)propionamide
;
_space_group_IT_number 19
_symmetry_cell_setting orthorhombic
_symmetry_space_group_name_Hall 'P 2ac 2ab'
_symmetry_space_group_name_H-M 'P 21 21 21'
_atom_sites_solution_hydrogens geom
_atom_sites_solution_primary direct
_atom_sites_solution_secondary difmap
_audit_creation_method SHELXL-97
_cell_angle_alpha 90.00
_cell_angle_beta 90.00
_cell_angle_gamma 90.00
_cell_formula_units_Z 4
_cell_length_a 6.0010(17)
_cell_length_b 15.659(3)
_cell_length_c 20.746(4)
_cell_measurement_reflns_used 30
_cell_measurement_temperature 293(2)
_cell_measurement_theta_max 23.900
_cell_measurement_theta_min 3.915
_cell_volume 1949.5(8)
_computing_cell_refinement 'XSCANS (Siemens, 1994)'
_computing_data_collection 'XSCANS (Siemens, 1994)'
_computing_data_reduction 'XSCANS (Siemens, 1994)'
_computing_molecular_graphics 'ORTEP-3 for Windows (Farrugia, 1997)'
_computing_publication_material 'WinGX (Farrugia, 1999)'
_computing_structure_refinement 'SHELXL97 (Sheldrick, 2008)'
_computing_structure_solution 'SIR2004 (Burla <i>et al.</i>,  2005)'
_diffrn_ambient_temperature 293(2)
_diffrn_measured_fraction_theta_full 0.994
_diffrn_measured_fraction_theta_max 0.994
_diffrn_measurement_device_type 'Bruker P4'
_diffrn_measurement_method 2\q/\w
_diffrn_radiation_monochromator graphite
_diffrn_radiation_source 'fine-focus sealed tube'
_diffrn_radiation_type MoK\a
_diffrn_radiation_wavelength 0.71073
_diffrn_reflns_av_R_equivalents 0.0551
_diffrn_reflns_av_sigmaI/netI 0.0904
_diffrn_reflns_limit_h_max 8
_diffrn_reflns_limit_h_min -1
_diffrn_reflns_limit_k_max 21
_diffrn_reflns_limit_k_min -1
_diffrn_reflns_limit_l_max 28
_diffrn_reflns_limit_l_min -1
_diffrn_reflns_number 3964
_diffrn_reflns_theta_full 29.00
_diffrn_reflns_theta_max 29.00
_diffrn_reflns_theta_min 1.63
_diffrn_standards_decay_% 3
_diffrn_standards_interval_count 97
_diffrn_standards_number 3
_exptl_absorpt_coefficient_mu 0.081
_exptl_absorpt_correction_type none
_exptl_crystal_colour colorless
_exptl_crystal_density_diffrn 1.208
_exptl_crystal_density_method 'not measured'
_exptl_crystal_description prism
_exptl_crystal_F_000 760
_exptl_crystal_size_max 0.72
_exptl_crystal_size_mid 0.28
_exptl_crystal_size_min 0.16
_refine_diff_density_max 0.239
_refine_diff_density_min -0.188
_refine_ls_extinction_coef 0.008(2)
_refine_ls_extinction_method 'SHELXL97 (Sheldrick, 2008)'
_refine_ls_goodness_of_fit_ref 0.890
_refine_ls_hydrogen_treatment mixed
_refine_ls_matrix_type full
_refine_ls_number_parameters 251
_refine_ls_number_reflns 2959
_refine_ls_number_restraints 0
_refine_ls_restrained_S_all 0.890
_refine_ls_R_factor_all 0.1540
_refine_ls_R_factor_gt 0.0544
_refine_ls_shift/su_max 0.000
_refine_ls_shift/su_mean 0.000
_refine_ls_structure_factor_coef Fsqd
_refine_ls_weighting_details 'calc w=1/[\s^2^(Fo^2^)+(0.0711P)^2^] where P=(Fo^2^+2Fc^2^)/3'
_refine_ls_weighting_scheme calc
_refine_ls_wR_factor_gt 0.1179
_refine_ls_wR_factor_ref 0.1634
_reflns_number_gt 1116
_reflns_number_total 2959
_reflns_threshold_expression I>2\s(I)
_cod_data_source_file is2398.cif
_cod_data_source_block I
_cod_database_code 2221412
_cod_database_fobs_code 2221412

loop_
_symmetry_equiv_pos_as_xyz
'x, y, z'
'-x+1/2, -y, z+1/2'
'x+1/2, -y+1/2, -z'
'-x, y+1/2, -z+1/2'

loop_
_atom_site_type_symbol
_atom_site_label
_atom_site_fract_x
_atom_site_fract_y
_atom_site_fract_z
_atom_site_U_iso_or_equiv
_atom_site_adp_type
_atom_site_calc_flag
_atom_site_refinement_flags
_atom_site_occupancy
_atom_site_disorder_assembly
_atom_site_disorder_group
O O1 -0.1563(5) 0.92034(19) 0.75127(13) 0.0567(8) Uani d . 1 . .
N N2 -0.1559(5) 0.90373(19) 0.60796(14) 0.0464(8) Uani d . 1 . .
O O2 0.4127(5) 0.96834(18) 0.72379(13) 0.0598(8) Uani d . 1 . .
N N1 0.2201(6) 0.9177(2) 0.81024(16) 0.0516(9) Uani d . 1 . .
C C10 0.0914(6) 0.8018(2) 0.66365(17) 0.0447(9) Uani d . 1 . .
C C7 0.2354(6) 0.9439(2) 0.74924(19) 0.0445(9) Uani d . 1 . .
O O3 -0.3564(6) 0.9556(2) 0.48787(14) 0.0770(10) Uani d . 1 . .
C C5 0.0430(7) 0.8947(2) 0.64872(18) 0.0449(9) Uani d . 1 . .
C C6 0.0197(6) 0.9474(2) 0.71116(18) 0.0434(9) Uani d . 1 . .
C C4 -0.2007(7) 0.9933(2) 0.5920(2) 0.0554(11) Uani d . 1 . .
H H4A -0.0697 1.0183 0.5721 0.066 Uiso calc R 1 . .
H H4B -0.2322 1.0248 0.6312 0.066 Uiso calc R 1 . .
C C8 0.3993(7) 0.9216(3) 0.8565(2) 0.0552(11) Uani d . 1 . .
C C15 0.3024(8) 0.7691(2) 0.65361(19) 0.0535(10) Uani d . 1 . .
H H15 0.4145 0.8045 0.6380 0.064 Uiso calc R 1 . .
C C16 0.5180(7) 0.8364(3) 0.86521(19) 0.0558(11) Uani d . 1 . .
C C11 -0.0702(7) 0.7484(3) 0.6885(2) 0.0610(11) Uani d . 1 . .
H H11 -0.2125 0.7695 0.6964 0.073 Uiso calc R 1 . .
C C17 0.4526(9) 0.7626(3) 0.8349(2) 0.0703(13) Uani d . 1 . .
H H17 0.3292 0.7635 0.8078 0.084 Uiso calc R 1 . .
C C3 -0.3969(8) 1.0009(3) 0.5463(2) 0.0676(13) Uani d . 1 . .
H H3A -0.5294 0.9782 0.5669 0.081 Uiso calc R 1 . .
H H3B -0.4235 1.0607 0.5367 0.081 Uiso calc R 1 . .
C C1 -0.1284(8) 0.8570(3) 0.54712(19) 0.0637(12) Uani d . 1 . .
H H1A -0.1097 0.7967 0.5564 0.076 Uiso calc R 1 . .
H H1B 0.0055 0.8768 0.5257 0.076 Uiso calc R 1 . .
C C2 -0.3229(9) 0.8683(3) 0.5030(2) 0.0765(15) Uani d . 1 . .
H H2A -0.2973 0.8365 0.4635 0.092 Uiso calc R 1 . .
H H2B -0.4559 0.8457 0.5233 0.092 Uiso calc R 1 . .
C C13 0.1855(9) 0.6310(3) 0.6898(2) 0.0699(14) Uani d . 1 . .
H H13 0.2158 0.5736 0.6973 0.084 Uiso calc R 1 . .
C C14 0.3492(8) 0.6836(3) 0.6666(2) 0.0638(12) Uani d . 1 . .
H H14 0.4918 0.6623 0.6594 0.077 Uiso calc R 1 . .
C C21 0.7048(9) 0.8339(4) 0.9047(3) 0.0896(17) Uani d . 1 . .
H H21 0.7533 0.8835 0.9250 0.107 Uiso calc R 1 . .
C C9 0.3070(9) 0.9542(4) 0.9206(2) 0.0938(18) Uani d . 1 . .
H H9A 0.2331 1.0078 0.9138 0.141 Uiso calc R 1 . .
H H9B 0.4271 0.9618 0.9506 0.141 Uiso calc R 1 . .
H H9C 0.2027 0.9135 0.9375 0.141 Uiso calc R 1 . .
C C12 -0.0219(9) 0.6627(3) 0.7018(3) 0.0742(14) Uani d . 1 . .
H H12 -0.1316 0.6274 0.7189 0.089 Uiso calc R 1 . .
C C18 0.5674(12) 0.6867(3) 0.8440(3) 0.0958(18) Uani d . 1 . .
H H18 0.5207 0.6370 0.8236 0.115 Uiso calc R 1 . .
C C19 0.7512(13) 0.6857(5) 0.8837(4) 0.119(2) Uani d . 1 . .
H H19 0.8297 0.6351 0.8899 0.143 Uiso calc R 1 . .
C C20 0.8184(12) 0.7586(5) 0.9141(3) 0.122(2) Uani d . 1 . .
H H20 0.9418 0.7574 0.9412 0.147 Uiso calc R 1 . .
H H1O -0.307(14) 0.929(5) 0.735(4) 0.184 Uiso d . 1 . .
H H1N 0.059(12) 0.906(4) 0.819(3) 0.147 Uiso d . 1 . .
H H5 0.180(12) 0.915(4) 0.627(3) 0.147 Uiso d . 1 . .
H H6 -0.004(11) 1.009(4) 0.697(3) 0.147 Uiso d . 1 . .
H H8 0.535(12) 0.960(4) 0.839(3) 0.147 Uiso d . 1 . .

loop_
_atom_site_aniso_label
_atom_site_aniso_U_11
_atom_site_aniso_U_22
_atom_site_aniso_U_33
_atom_site_aniso_U_12
_atom_site_aniso_U_13
_atom_site_aniso_U_23
O1 0.0370(14) 0.0800(19) 0.0531(15) 0.0034(16) 0.0045(14) 0.0008(15)
N2 0.0476(19) 0.0465(17) 0.0450(16) 0.0034(17) -0.0023(16) 0.0024(14)
O2 0.0429(17) 0.0697(18) 0.0668(18) -0.0070(15) 0.0011(15) 0.0061(15)
N1 0.0388(18) 0.065(2) 0.0507(19) 0.0006(18) -0.0067(17) -0.0002(17)
C10 0.041(2) 0.045(2) 0.049(2) 0.003(2) 0.0017(19) 0.0029(17)
C7 0.038(2) 0.044(2) 0.051(2) 0.0032(18) -0.001(2) -0.0001(19)
O3 0.091(3) 0.086(2) 0.0543(17) 0.013(2) -0.0085(19) 0.0103(16)
C5 0.041(2) 0.046(2) 0.048(2) 0.0057(19) 0.0005(19) 0.0005(17)
C6 0.034(2) 0.047(2) 0.049(2) 0.0020(19) 0.0026(18) 0.0012(18)
C4 0.058(3) 0.050(2) 0.058(2) 0.007(2) -0.009(2) 0.008(2)
C8 0.047(2) 0.064(3) 0.055(2) 0.008(2) -0.011(2) -0.009(2)
C15 0.050(2) 0.052(2) 0.058(2) 0.002(2) 0.005(2) -0.001(2)
C16 0.048(3) 0.067(3) 0.053(2) 0.005(2) 0.002(2) 0.003(2)
C11 0.048(3) 0.050(2) 0.085(3) 0.002(2) 0.008(3) 0.009(2)
C17 0.069(3) 0.068(3) 0.074(3) 0.007(3) 0.004(3) 0.008(3)
C3 0.073(3) 0.072(3) 0.058(2) 0.016(3) -0.003(3) 0.005(2)
C1 0.080(3) 0.061(2) 0.051(2) 0.007(3) -0.003(3) -0.010(2)
C2 0.083(4) 0.088(3) 0.058(3) 0.004(3) -0.016(3) -0.010(3)
C13 0.072(3) 0.047(2) 0.090(3) 0.006(3) -0.002(3) 0.008(2)
C14 0.057(3) 0.051(2) 0.084(3) 0.016(2) 0.004(3) -0.004(2)
C21 0.075(4) 0.098(4) 0.096(4) 0.018(4) -0.030(3) 0.003(3)
C9 0.080(3) 0.134(5) 0.068(3) 0.034(4) -0.018(3) -0.042(3)
C12 0.063(3) 0.052(3) 0.107(4) -0.003(2) 0.003(3) 0.018(3)
C18 0.108(5) 0.063(3) 0.116(4) 0.014(4) 0.016(4) 0.011(3)
C19 0.114(6) 0.094(5) 0.149(6) 0.045(5) -0.001(5) 0.025(5)
C20 0.104(5) 0.125(5) 0.137(6) 0.035(5) -0.042(5) 0.025(5)

loop_
_atom_type_symbol
_atom_type_description
_atom_type_scat_dispersion_real
_atom_type_scat_dispersion_imag
_atom_type_scat_source
C C 0.0033 0.0016 'International Tables Vol C Tables 4.2.6.8 and 6.1.1.4'
H H 0.0000 0.0000 'International Tables Vol C Tables 4.2.6.8 and 6.1.1.4'
N N 0.0061 0.0033 'International Tables Vol C Tables 4.2.6.8 and 6.1.1.4'
O O 0.0106 0.0060 'International Tables Vol C Tables 4.2.6.8 and 6.1.1.4'

loop_
_geom_angle_atom_site_label_1
_geom_angle_atom_site_label_2
_geom_angle_atom_site_label_3
_geom_angle_site_symmetry_1
_geom_angle_site_symmetry_3
_geom_angle
_geom_angle_publ_flag
C6 O1 H1O . . 116(4) ?
C4 N2 C1 . . 107.6(3) ?
C4 N2 C5 . . 111.8(3) ?
C1 N2 C5 . . 110.8(3) ?
C7 N1 C8 . . 124.5(4) ?
C7 N1 H1N . . 107(4) ?
C8 N1 H1N . . 127(4) ?
C11 C10 C15 . . 118.4(4) ?
C11 C10 C5 . . 121.5(4) ?
C15 C10 C5 . . 120.1(4) ?
O2 C7 N1 . . 123.7(4) ?
O2 C7 C6 . . 119.7(3) ?
N1 C7 C6 . . 116.5(3) ?
C2 O3 C3 . . 108.5(3) ?
N2 C5 C10 . . 111.5(3) ?
N2 C5 C6 . . 111.0(3) ?
C10 C5 C6 . . 111.1(3) ?
N2 C5 H5 . . 112(4) ?
C10 C5 H5 . . 104(4) ?
C6 C5 H5 . . 107(4) ?
O1 C6 C7 . . 108.7(3) ?
O1 C6 C5 . . 113.8(3) ?
C7 C6 C5 . . 109.9(3) ?
O1 C6 H6 . . 110(4) ?
C7 C6 H6 . . 108(4) ?
C5 C6 H6 . . 106(4) ?
N2 C4 C3 . . 111.0(3) ?
N2 C4 H4A . . 109.4 ?
C3 C4 H4A . . 109.4 ?
N2 C4 H4B . . 109.4 ?
C3 C4 H4B . . 109.4 ?
H4A C4 H4B . . 108.0 ?
N1 C8 C16 . . 113.0(3) ?
N1 C8 C9 . . 108.8(3) ?
C16 C8 C9 . . 111.1(4) ?
N1 C8 H8 . . 112(3) ?
C16 C8 H8 . . 100(3) ?
C9 C8 H8 . . 112(3) ?
C10 C15 C14 . . 120.8(4) ?
C10 C15 H15 . . 119.6 ?
C14 C15 H15 . . 119.6 ?
C17 C16 C21 . . 118.5(5) ?
C17 C16 C8 . . 123.3(4) ?
C21 C16 C8 . . 118.1(4) ?
C10 C11 C12 . . 120.6(4) ?
C10 C11 H11 . . 119.7 ?
C12 C11 H11 . . 119.7 ?
C16 C17 C18 . . 121.1(5) ?
C16 C17 H17 . . 119.5 ?
C18 C17 H17 . . 119.5 ?
O3 C3 C4 . . 111.1(4) ?
O3 C3 H3A . . 109.4 ?
C4 C3 H3A . . 109.4 ?
O3 C3 H3B . . 109.4 ?
C4 C3 H3B . . 109.4 ?
H3A C3 H3B . . 108.0 ?
N2 C1 C2 . . 112.3(4) ?
N2 C1 H1A . . 109.1 ?
C2 C1 H1A . . 109.1 ?
N2 C1 H1B . . 109.1 ?
C2 C1 H1B . . 109.1 ?
H1A C1 H1B . . 107.9 ?
O3 C2 C1 . . 111.2(4) ?
O3 C2 H2A . . 109.4 ?
C1 C2 H2A . . 109.4 ?
O3 C2 H2B . . 109.4 ?
C1 C2 H2B . . 109.4 ?
H2A C2 H2B . . 108.0 ?
C12 C13 C14 . . 120.0(4) ?
C12 C13 H13 . . 120.0 ?
C14 C13 H13 . . 120.0 ?
C13 C14 C15 . . 120.1(4) ?
C13 C14 H14 . . 120.0 ?
C15 C14 H14 . . 120.0 ?
C20 C21 C16 . . 120.5(6) ?
C20 C21 H21 . . 119.8 ?
C16 C21 H21 . . 119.8 ?
C8 C9 H9A . . 109.5 ?
C8 C9 H9B . . 109.5 ?
H9A C9 H9B . . 109.5 ?
C8 C9 H9C . . 109.5 ?
H9A C9 H9C . . 109.5 ?
H9B C9 H9C . . 109.5 ?
C13 C12 C11 . . 120.1(5) ?
C13 C12 H12 . . 119.9 ?
C11 C12 H12 . . 119.9 ?
C19 C18 C17 . . 119.4(6) ?
C19 C18 H18 . . 120.3 ?
C17 C18 H18 . . 120.3 ?
C20 C19 C18 . . 120.2(6) ?
C20 C19 H19 . . 119.9 ?
C18 C19 H19 . . 119.9 ?
C19 C20 C21 . . 120.4(6) ?
C19 C20 H20 . . 119.8 ?
C21 C20 H20 . . 119.8 ?

loop_
_geom_bond_atom_site_label_1
_geom_bond_atom_site_label_2
_geom_bond_site_symmetry_2
_geom_bond_distance
_geom_bond_publ_flag
O1 C6 . 1.410(5) ?
O1 H1O . 0.98(8) ?
N2 C4 . 1.466(5) ?
N2 C1 . 1.468(5) ?
N2 C5 . 1.470(5) ?
O2 C7 . 1.248(4) ?
N1 C7 . 1.333(5) ?
N1 C8 . 1.443(5) ?
N1 H1N . 1.00(7) ?
C10 C11 . 1.380(5) ?
C10 C15 . 1.382(6) ?
C10 C5 . 1.514(5) ?
C7 C6 . 1.517(5) ?
O3 C2 . 1.416(5) ?
O3 C3 . 1.426(5) ?
C5 C6 . 1.542(5) ?
C5 H5 . 0.99(7) ?
C6 H6 . 1.02(6) ?
C4 C3 . 1.516(6) ?
C4 H4A . 0.9700 ?
C4 H4B . 0.9700 ?
C8 C16 . 1.523(6) ?
C8 C9 . 1.528(6) ?
C8 H8 . 1.08(7) ?
C15 C14 . 1.393(5) ?
C15 H15 . 0.9300 ?
C16 C17 . 1.373(6) ?
C16 C21 . 1.389(6) ?
C11 C12 . 1.401(6) ?
C11 H11 . 0.9300 ?
C17 C18 . 1.387(7) ?
C17 H17 . 0.9300 ?
C3 H3A . 0.9700 ?
C3 H3B . 0.9700 ?
C1 C2 . 1.494(7) ?
C1 H1A . 0.9700 ?
C1 H1B . 0.9700 ?
C2 H2A . 0.9700 ?
C2 H2B . 0.9700 ?
C13 C12 . 1.363(7) ?
C13 C14 . 1.370(6) ?
C13 H13 . 0.9300 ?
C14 H14 . 0.9300 ?
C21 C20 . 1.376(8) ?
C21 H21 . 0.9300 ?
C9 H9A . 0.9600 ?
C9 H9B . 0.9600 ?
C9 H9C . 0.9600 ?
C12 H12 . 0.9300 ?
C18 C19 . 1.376(9) ?
C18 H18 . 0.9300 ?
C19 C20 . 1.365(9) ?
C19 H19 . 0.9300 ?
C20 H20 . 0.9300 ?

loop_
_geom_hbond_atom_site_label_D
_geom_hbond_atom_site_label_H
_geom_hbond_atom_site_label_A
_geom_hbond_site_symmetry_A
_geom_hbond_distance_DH
_geom_hbond_distance_HA
_geom_hbond_distance_DA
_geom_hbond_angle_DHA
N1 H1N O1 . 1.00(7) 1.92(7) 2.569(5) 120(5)
O1 H1O O2 1_455 0.98(8) 1.80(8) 2.753(4) 163(7)

loop_
_geom_torsion_atom_site_label_1
_geom_torsion_atom_site_label_2
_geom_torsion_atom_site_label_3
_geom_torsion_atom_site_label_4
_geom_torsion_site_symmetry_1
_geom_torsion_site_symmetry_2
_geom_torsion_site_symmetry_3
_geom_torsion_site_symmetry_4
_geom_torsion
_geom_torsion_publ_flag
C8 N1 C7 O2 . . . . 6.1(6) ?
C8 N1 C7 C6 . . . . -170.8(3) ?
C4 N2 C5 C10 . . . . -178.6(3) ?
C1 N2 C5 C10 . . . . -58.5(4) ?
C4 N2 C5 C6 . . . . 57.0(4) ?
C1 N2 C5 C6 . . . . 177.1(3) ?
C11 C10 C5 N2 . . . . -51.9(5) ?
C15 C10 C5 N2 . . . . 129.3(4) ?
C11 C10 C5 C6 . . . . 72.4(5) ?
C15 C10 C5 C6 . . . . -106.4(4) ?
O2 C7 C6 O1 . . . . -177.3(3) ?
N1 C7 C6 O1 . . . . -0.2(4) ?
O2 C7 C6 C5 . . . . 57.6(5) ?
N1 C7 C6 C5 . . . . -125.4(3) ?
N2 C5 C6 O1 . . . . 63.3(4) ?
C10 C5 C6 O1 . . . . -61.3(4) ?
N2 C5 C6 C7 . . . . -174.5(3) ?
C10 C5 C6 C7 . . . . 60.9(4) ?
C1 N2 C4 C3 . . . . 54.3(5) ?
C5 N2 C4 C3 . . . . 176.2(3) ?
C7 N1 C8 C16 . . . . -99.7(5) ?
C7 N1 C8 C9 . . . . 136.4(4) ?
C11 C10 C15 C14 . . . . 1.7(6) ?
C5 C10 C15 C14 . . . . -179.4(4) ?
N1 C8 C16 C17 . . . . -3.5(6) ?
C9 C8 C16 C17 . . . . 119.1(5) ?
N1 C8 C16 C21 . . . . 175.0(4) ?
C9 C8 C16 C21 . . . . -62.5(5) ?
C15 C10 C11 C12 . . . . -1.3(6) ?
C5 C10 C11 C12 . . . . 179.9(4) ?
C21 C16 C17 C18 . . . . 1.0(7) ?
C8 C16 C17 C18 . . . . 179.5(4) ?
C2 O3 C3 C4 . . . . 60.3(5) ?
N2 C4 C3 O3 . . . . -59.3(5) ?
C4 N2 C1 C2 . . . . -54.6(5) ?
C5 N2 C1 C2 . . . . -177.1(4) ?
C3 O3 C2 C1 . . . . -59.9(5) ?
N2 C1 C2 O3 . . . . 59.0(5) ?
C12 C13 C14 C15 . . . . -1.7(7) ?
C10 C15 C14 C13 . . . . -0.3(7) ?
C17 C16 C21 C20 . . . . -1.3(8) ?
C8 C16 C21 C20 . . . . -179.8(6) ?
C14 C13 C12 C11 . . . . 2.1(8) ?
C10 C11 C12 C13 . . . . -0.6(7) ?
C16 C17 C18 C19 . . . . -0.6(8) ?
C17 C18 C19 C20 . . . . 0.4(10) ?
C18 C19 C20 C21 . . . . -0.7(11) ?
C16 C21 C20 C19 . . . . 1.1(10) ?

loop_
_cod_related_entry_id
_cod_related_entry_database
_cod_related_entry_code
1 ChemSpider 24741912
